data_1556073
loop_
_publ_author_name
'Yin, Guo-Ping'
'Wu, Ya-Rong'
'Yang, Ming-Hua'
'Li, Tian-Xiao'
'Wang, Xiao-Bing'
'Zhou, Miao-Miao'
'Lei, Jian-Li'
'Kong, Ling-Yi'

_publ_section_title
;
 Citrifurans A-D, Four Dimeric Aromatic Polyketides with New Carbon
 Skeletons from the Fungus Aspergillus sp.
;
_journal_issue 15
_journal_name_full 'Organic letters'
_journal_page_first 4058
_journal_page_last 4061
_journal_paper_doi 10.1021/acs.orglett.7b01823
_journal_volume 19
_journal_year 2017
_chemical_absolute_configuration ad
_chemical_formula_sum 'C28 H36 O8'
_chemical_formula_weight 500.57
_space_group_crystal_system monoclinic
_space_group_IT_number 4
_space_group_name_Hall 'P 2yb'
_space_group_name_H-M_alt 'P 1 21 1'
_atom_sites_solution_hydrogens geom
_audit_creation_method SHELXL-2013
_cell_angle_alpha 90
_cell_angle_beta 108.5570(10)
_cell_angle_gamma 90
_cell_formula_units_Z 4
_cell_length_a 11.69270(10)
_cell_length_b 16.43780(10)
_cell_length_c 15.75680(10)
_cell_measurement_reflns_used 25863
_cell_measurement_temperature 150.00(10)
_cell_measurement_theta_max 71.2050
_cell_measurement_theta_min 3.9660
_cell_volume 2871.03(4)
_computing_cell_refinement 'CrysAlisPro (Rigaku OD, 2015)'
_computing_data_collection 'CrysAlisPro (Rigaku OD, 2015)'
_computing_data_reduction 'CrysAlisPro (Rigaku OD, 2015)'
_computing_molecular_graphics 'Ortep-3 (L. J. Farrugia, 2001)'
_computing_publication_material SHELXL-97
_computing_structure_refinement 'SHELXL-97 (Sheldrick, 1997)'
_computing_structure_solution 'SHELXS-97 (Sheldrick, 1997)'
_diffrn_ambient_temperature 150(2)
_diffrn_detector_area_resol_mean 5.2169
_diffrn_measured_fraction_theta_full 1.000
_diffrn_measured_fraction_theta_max 0.993
_diffrn_measurement_device_type 'SuperNova, Dual, Cu at zero, AtlasS2'
_diffrn_measurement_method '\w scans'
_diffrn_radiation_type CuK\a
_diffrn_radiation_wavelength 1.54184
_diffrn_reflns_av_R_equivalents 0.0286
_diffrn_reflns_av_unetI/netI 0.0196
_diffrn_reflns_Laue_measured_fraction_full 1.000
_diffrn_reflns_Laue_measured_fraction_max 0.993
_diffrn_reflns_limit_h_max 14
_diffrn_reflns_limit_h_min -14
_diffrn_reflns_limit_k_max 20
_diffrn_reflns_limit_k_min -20
_diffrn_reflns_limit_l_max 18
_diffrn_reflns_limit_l_min -18
_diffrn_reflns_number 42025
_diffrn_reflns_point_group_measured_fraction_full 0.999
_diffrn_reflns_point_group_measured_fraction_max 0.983
_diffrn_reflns_theta_full 67.684
_diffrn_reflns_theta_max 71.271
_diffrn_reflns_theta_min 3.988
_diffrn_source 'micro-focus sealed X-ray tube'
_exptl_absorpt_coefficient_mu 0.693
_exptl_absorpt_correction_T_max 1.00000
_exptl_absorpt_correction_T_min 0.43172
_exptl_absorpt_correction_type multi-scan
_exptl_absorpt_process_details
;
CrysAlisPro 1.171.38.43f (Rigaku Oxford Diffraction, 2015)
Empirical absorption correction using spherical harmonics,
 implemented in SCALE3 ABSPACK scaling algorithm.
;
_exptl_crystal_colour colorless
_exptl_crystal_density_diffrn 1.158
_exptl_crystal_description block
_exptl_crystal_F_000 1072
_exptl_crystal_size_max 0.250
_exptl_crystal_size_mid 0.220
_exptl_crystal_size_min 0.210
_refine_diff_density_max 1.538
_refine_diff_density_min -0.368
_refine_diff_density_rms 0.068
_refine_ls_abs_structure_details
;
 Flack x determined using 4786 quotients [(I+)-(I-)]/[(I+)+(I-)]
 (Parsons and Flack (2004), Acta Cryst. A60, s61).
;
_refine_ls_abs_structure_Flack 0.04(4)
_refine_ls_extinction_method none
_refine_ls_goodness_of_fit_ref 1.085
_refine_ls_hydrogen_treatment constr
_refine_ls_matrix_type full
_refine_ls_number_parameters 695
_refine_ls_number_reflns 10966
_refine_ls_number_restraints 22
_refine_ls_restrained_S_all 1.091
_refine_ls_R_factor_all 0.0644
_refine_ls_R_factor_gt 0.0623
_refine_ls_shift/su_max 0.000
_refine_ls_shift/su_mean 0.000
_refine_ls_structure_factor_coef Fsqd
_refine_ls_weighting_details 'w=1/[\s^2^(Fo^2^)+(0.1296P)^2^+1.0397P] where P=(Fo^2^+2Fc^2^)/3'
_refine_ls_weighting_scheme calc
_refine_ls_wR_factor_gt 0.1943
_refine_ls_wR_factor_ref 0.1982
_reflns_Friedel_coverage 0.910
_reflns_Friedel_fraction_full 0.998
_reflns_Friedel_fraction_max 0.974
_reflns_number_gt 10466
_reflns_number_total 10966
_reflns_threshold_expression 'I > 2\s(I)'
_cod_data_source_file ol7b01823_si_001.cif
_cod_data_source_block shelxl
_cod_original_sg_symbol_H-M 'P 21'
_cod_database_code 1556073
_shelx_space_group_comment
;
The symmetry employed for this shelxl refinement is uniquely defined
by the following loop, which should always be used as a source of
symmetry information in preference to the above space-group names.
They are only intended as comments.
;
_shelx_estimated_absorpt_t_min 0.846
_shelx_estimated_absorpt_t_max 0.868
_shelxl_version_number 2013-4

loop_
_space_group_symop_operation_xyz
'x, y, z'
'-x, y+1/2, -z'

loop_
_atom_site_label
_atom_site_type_symbol
_atom_site_fract_x
_atom_site_fract_y
_atom_site_fract_z
_atom_site_U_iso_or_equiv
_atom_site_adp_type
_atom_site_occupancy
_atom_site_site_symmetry_order
_atom_site_calc_flag
_atom_site_refinement_flags_posn
_atom_site_refinement_flags_adp
_atom_site_refinement_flags_occupancy
_atom_site_disorder_assembly
_atom_site_disorder_group
O3 O 0.6691(3) 0.51711(17) 1.27780(18) 0.0351(6) Uani 1 1 d . . . . .
O4 O 0.9045(2) 0.47914(18) 1.11190(17) 0.0349(6) Uani 1 1 d . . . . .
O10 O 0.3386(3) 0.51640(16) 0.23061(18) 0.0356(6) Uani 1 1 d . . . . .
O7 O 0.5729(2) 0.5170(2) 0.86378(17) 0.0377(7) Uani 1 1 d . . . . .
H7 H 0.5002 0.5251 0.8426 0.057 Uiso 1 1 calc R U . . .
O11 O 0.1047(2) 0.46378(19) 0.39520(18) 0.0378(7) Uani 1 1 d . . . . .
O5 O 0.8251(2) 0.52765(18) 0.88222(17) 0.0344(6) Uani 1 1 d . . . . .
O6 O 0.5251(2) 0.49849(19) 0.98768(17) 0.0370(6) Uani 1 1 d . . . . .
O13 O 0.4841(2) 0.4837(2) 0.51857(17) 0.0416(8) Uani 1 1 d . . . . .
O9 O 0.2254(3) 0.30912(17) 0.33704(18) 0.0394(7) Uani 1 1 d . . . . .
O1 O 0.6107(3) 0.3469(2) 1.5029(2) 0.0465(8) Uani 1 1 d . . . . .
H1 H 0.5758 0.3880 1.5109 0.070 Uiso 1 1 calc R U . . .
O12 O 0.1843(2) 0.5106(2) 0.62478(17) 0.0420(8) Uani 1 1 d . . . . .
O8 O 0.3934(3) 0.3618(2) -0.0073(2) 0.0419(7) Uani 1 1 d . . . . .
H8 H 0.4255 0.4047 -0.0139 0.063 Uiso 1 1 calc R U . . .
O2 O 0.7913(3) 0.31967(17) 1.16014(18) 0.0384(6) Uani 1 1 d . . . . .
O14 O 0.4368(2) 0.5014(2) 0.64267(17) 0.0446(8) Uani 1 1 d . . . . .
H14 H 0.5073 0.5163 0.6627 0.067 Uiso 1 1 calc R U . . .
O15 O 0.3438(3) 0.5232(3) 0.79196(19) 0.0596(10) Uani 1 1 d . . . . .
H15 H 0.3138 0.5098 0.7394 0.089 Uiso 1 1 calc R U . . .
C31 C 0.3244(3) 0.4440(2) 0.1865(2) 0.0278(7) Uani 1 1 d . . . . .
O16 O 0.6667(3) 0.5091(4) 0.7132(2) 0.0776(15) Uani 1 1 d . . . . .
H16A H 0.6991 0.5094 0.7677 0.116 Uiso 1 1 calc R U . . .
C33 C 0.2624(3) 0.3037(2) 0.1634(2) 0.0265(7) Uani 1 1 d . . . . .
C4 C 0.6833(3) 0.4416(2) 1.3167(2) 0.0279(7) Uani 1 1 d . . . . .
C27 C 0.6010(3) 0.5045(2) 0.9499(2) 0.0269(7) Uani 1 1 d . . . . .
C6 C 0.7434(3) 0.3011(2) 1.3293(2) 0.0275(7) Uani 1 1 d . . . . .
C53 C 0.4085(3) 0.4899(2) 0.5562(2) 0.0323(8) Uani 1 1 d . . . . .
C13 C 0.7314(3) 0.4987(2) 0.9966(2) 0.0259(7) Uani 1 1 d . . . . .
C3 C 0.6389(3) 0.4328(2) 1.3881(3) 0.0320(8) Uani 1 1 d . . . . .
H3 H 0.6025 0.4764 1.4071 0.038 Uiso 1 1 calc R U . . .
C32 C 0.2698(3) 0.3765(2) 0.2108(2) 0.0252(7) Uani 1 1 d . . . . .
C2 C 0.6497(3) 0.3579(2) 1.4308(2) 0.0318(8) Uani 1 1 d . . . . .
C40 C 0.2776(3) 0.4848(2) 0.5098(2) 0.0320(8) Uani 1 1 d . . . . .
C30 C 0.3677(3) 0.4397(2) 0.1141(3) 0.0305(7) Uani 1 1 d . . . . .
H30 H 0.4047 0.4846 0.0981 0.037 Uiso 1 1 calc R U . . .
C7 C 0.7946(3) 0.2328(2) 1.2888(3) 0.0314(8) Uani 1 1 d . . . . .
H7A H 0.7596 0.1820 1.3018 0.038 Uiso 1 1 calc R U . . .
C1 C 0.7018(3) 0.2906(2) 1.4022(3) 0.0317(8) Uani 1 1 d . . . . .
C28 C 0.3031(3) 0.2985(2) 0.0893(2) 0.0295(7) Uani 1 1 d . . . . .
C29 C 0.3550(3) 0.3676(2) 0.0659(2) 0.0300(7) Uani 1 1 d . . . . .
C39 C 0.2249(3) 0.4663(2) 0.4209(3) 0.0310(8) Uani 1 1 d . . . . .
C37 C 0.2105(3) 0.2319(2) 0.1985(3) 0.0311(7) Uani 1 1 d . . . . .
H37 H 0.2426 0.1824 0.1797 0.037 Uiso 1 1 calc R U . . .
C5 C 0.7383(3) 0.3770(2) 1.2881(2) 0.0259(7) Uani 1 1 d . . . . .
C35 C 0.2792(3) 0.4510(2) 0.3484(2) 0.0304(8) Uani 1 1 d . . . . .
H35 H 0.3646 0.4373 0.3756 0.036 Uiso 1 1 calc R U . . .
C14 C 0.8269(3) 0.5120(2) 0.9585(2) 0.0272(7) Uani 1 1 d . . . . .
C12 C 0.7839(3) 0.4792(2) 1.0847(2) 0.0278(7) Uani 1 1 d . . . . .
C10 C 0.7288(3) 0.4596(2) 1.1559(2) 0.0273(7) Uani 1 1 d . . . . .
H10 H 0.6438 0.4451 1.1276 0.033 Uiso 1 1 calc R U . . .
C8 C 0.7535(3) 0.2428(2) 1.1869(3) 0.0346(8) Uani 1 1 d . . . . .
H8A H 0.7925 0.1997 1.1630 0.041 Uiso 1 1 calc R U . . .
C11 C 0.7367(4) 0.5339(2) 1.2186(3) 0.0330(8) Uani 1 1 d . . . . .
H11 H 0.8213 0.5433 1.2538 0.040 Uiso 1 1 calc R U . . .
C36 C 0.2685(4) 0.5285(2) 0.2893(3) 0.0349(8) Uani 1 1 d . . . . .
H36 H 0.1838 0.5364 0.2534 0.042 Uiso 1 1 calc R U . . .
C34 C 0.2162(3) 0.3818(2) 0.2862(2) 0.0285(7) Uani 1 1 d . . . . .
H34 H 0.1306 0.3957 0.2605 0.034 Uiso 1 1 calc R U . . .
C9 C 0.7939(3) 0.3890(2) 1.2149(2) 0.0274(7) Uani 1 1 d . . . . .
H9 H 0.8784 0.4047 1.2429 0.033 Uiso 1 1 calc R U . . .
C41 C 0.1825(3) 0.4962(2) 0.5481(2) 0.0346(9) Uani 1 1 d . . . . .
C38 C 0.2557(4) 0.2341(2) 0.3010(3) 0.0365(8) Uani 1 1 d . . . . .
H38 H 0.2157 0.1898 0.3221 0.044 Uiso 1 1 calc R U . . .
C15 C 0.9457(3) 0.5018(2) 1.0358(2) 0.0310(8) Uani 1 1 d . . . . .
C23 C 0.9313(3) 0.2262(3) 1.3306(3) 0.0396(9) Uani 1 1 d . . . . .
H23A H 0.9681 0.2768 1.3230 0.059 Uiso 1 1 calc R U . . .
H23B H 0.9609 0.1834 1.3018 0.059 Uiso 1 1 calc R U . . .
H23C H 0.9510 0.2143 1.3933 0.059 Uiso 1 1 calc R U . . .
C16 C 1.0094(3) 0.5820(3) 1.0604(3) 0.0367(8) Uani 1 1 d . . . . .
H16 H 0.9701 0.6220 1.0824 0.044 Uiso 1 1 calc R U . . .
C50 C 0.0723(3) 0.2289(3) 0.1581(3) 0.0389(9) Uani 1 1 d . . . . .
H50A H 0.0380 0.2751 0.1783 0.058 Uiso 1 1 calc R U . . .
H50B H 0.0428 0.1799 0.1769 0.058 Uiso 1 1 calc R U . . .
H50C H 0.0499 0.2298 0.0940 0.058 Uiso 1 1 calc R U . . .
C26 C 1.0166(4) 0.4316(3) 1.0163(3) 0.0407(9) Uani 1 1 d . . . . .
H26A H 1.0909 0.4256 1.0646 0.061 Uiso 1 1 calc R U . . .
H26B H 1.0339 0.4420 0.9616 0.061 Uiso 1 1 calc R U . . .
H26C H 0.9702 0.3825 1.0101 0.061 Uiso 1 1 calc R U . . .
C17 C 1.1165(4) 0.6010(3) 1.0537(3) 0.0438(10) Uani 1 1 d . . . . .
H17 H 1.1585 0.5619 1.0329 0.053 Uiso 1 1 calc R U . . .
C54 C -0.0103(4) 0.4170(3) 0.4893(3) 0.0425(10) Uani 1 1 d . . . . .
H54A H -0.0837 0.4118 0.4401 0.064 Uiso 1 1 calc R U . . .
H54B H -0.0290 0.4281 0.5432 0.064 Uiso 1 1 calc R U . . .
H54C H 0.0347 0.3672 0.4962 0.064 Uiso 1 1 calc R U . . .
C24 C 0.6186(4) 0.2326(3) 1.1444(3) 0.0505(11) Uani 1 1 d . . . . .
H24A H 0.5776 0.2759 1.1638 0.076 Uiso 1 1 calc R U . . .
H24B H 0.5942 0.1813 1.1621 0.076 Uiso 1 1 calc R U . . .
H24C H 0.5986 0.2342 1.0805 0.076 Uiso 1 1 calc R U . . .
C49 C 0.2934(4) 0.2218(3) 0.0354(3) 0.0415(9) Uani 1 1 d . . . . .
H49A H 0.3241 0.1768 0.0749 0.062 Uiso 1 1 calc R U . . .
H49B H 0.3395 0.2276 -0.0049 0.062 Uiso 1 1 calc R U . . .
H49C H 0.2104 0.2120 0.0017 0.062 Uiso 1 1 calc R U . . .
C22 C 0.7091(4) 0.2110(3) 1.4507(3) 0.0467(11) Uani 1 1 d . . . . .
H22A H 0.6766 0.1684 1.4082 0.070 Uiso 1 1 calc R U . . .
H22B H 0.6635 0.2146 1.4916 0.070 Uiso 1 1 calc R U . . .
H22C H 0.7918 0.1991 1.4833 0.070 Uiso 1 1 calc R U . . .
C52 C 0.3159(5) 0.6057(3) 0.3394(3) 0.0505(11) Uani 1 1 d . . . . .
H52A H 0.3957 0.5965 0.3798 0.076 Uiso 1 1 calc R U . . .
H52B H 0.2639 0.6221 0.3728 0.076 Uiso 1 1 calc R U . . .
H52C H 0.3182 0.6477 0.2977 0.076 Uiso 1 1 calc R U . . .
C18 C 1.1706(4) 0.6813(3) 1.0779(3) 0.0510(11) Uani 1 1 d . . . . .
H18 H 1.1286 0.7192 1.1004 0.061 Uiso 1 1 calc R U . . .
C25 C 0.6836(5) 0.6116(3) 1.1710(3) 0.0486(11) Uani 1 1 d . . . . .
H25A H 0.6050 0.6008 1.1296 0.073 Uiso 1 1 calc R U . . .
H25B H 0.7349 0.6324 1.1391 0.073 Uiso 1 1 calc R U . . .
H25C H 0.6771 0.6511 1.2141 0.073 Uiso 1 1 calc R U . . .
C51 C 0.3912(4) 0.2200(4) 0.3398(4) 0.0569(13) Uani 1 1 d . . . . .
H51A H 0.4329 0.2597 0.3159 0.085 Uiso 1 1 calc R U . . .
H51B H 0.4102 0.1665 0.3241 0.085 Uiso 1 1 calc R U . . .
H51C H 0.4157 0.2251 0.4038 0.085 Uiso 1 1 calc R U . . .
C55 C 0.2561(4) 0.5166(4) 0.8363(3) 0.0564(13) Uani 1 1 d . . . . .
H55A H 0.1835 0.5436 0.8018 0.085 Uiso 1 1 calc R U . . .
H55B H 0.2863 0.5414 0.8944 0.085 Uiso 1 1 calc R U . . .
H55C H 0.2393 0.4602 0.8429 0.085 Uiso 1 1 calc R U . . .
C56 C 0.7542(5) 0.5018(4) 0.6712(4) 0.0654(15) Uani 1 1 d . . . . .
H56A H 0.7248 0.5251 0.6124 0.098 Uiso 1 1 calc R U . . .
H56B H 0.7724 0.4453 0.6666 0.098 Uiso 1 1 calc R U . . .
H56C H 0.8260 0.5299 0.7056 0.098 Uiso 1 1 calc R U . . .
C19 C 1.2753(6) 0.7037(4) 1.0700(5) 0.0721(17) Uani 1 1 d . . . . .
H19 H 1.3167 0.6667 1.0459 0.087 Uiso 1 1 calc R U . . .
C20 C 1.3327(7) 0.7888(5) 1.0987(7) 0.103(3) Uani 1 1 d . U . . .
H20A H 1.3458 0.8137 1.0468 0.124 Uiso 1 1 calc R U . . .
H20B H 1.2738 0.8219 1.1144 0.124 Uiso 1 1 calc R U . . .
C21 C 1.4495(13) 0.7940(11) 1.1750(13) 0.235(9) Uani 1 1 d . U . . .
H21A H 1.4748 0.8497 1.1843 0.352 Uiso 1 1 calc R U . . .
H21B H 1.5102 0.7626 1.1607 0.352 Uiso 1 1 calc R U . . .
H21C H 1.4378 0.7728 1.2284 0.352 Uiso 1 1 calc R U . . .
C42 C 0.0637(3) 0.4857(3) 0.4711(2) 0.0353(9) Uani 1 1 d . . . . .
C43 C 0.0010(4) 0.5668(3) 0.4493(3) 0.0379(9) Uani 0.601(4) 1 d . . P A 2
H43 H 0.0397 0.6064 0.4263 0.045 Uiso 0.601(4) 1 calc R U P A 2
C44 C -0.1062(6) 0.5881(5) 0.4597(5) 0.0417(13) Uani 0.601(4) 1 d . . P A 2
H44 H -0.1457 0.5494 0.4833 0.050 Uiso 0.601(4) 1 calc R U P A 2
C47 C -0.3264(8) 0.7659(7) 0.4281(6) 0.061(2) Uani 0.601(4) 1 d . U P A 2
H47A H -0.4068 0.7599 0.4325 0.073 Uiso 0.601(4) 1 calc R U P A 2
H47B H -0.2839 0.8052 0.4729 0.073 Uiso 0.601(4) 1 calc R U P A 2
C45 C -0.1636(8) 0.6678(6) 0.4360(6) 0.055(2) Uani 0.601(4) 1 d . . P A 2
H45 H -0.1255 0.7053 0.4099 0.066 Uiso 0.601(4) 1 calc R U P A 2
C46 C -0.2669(9) 0.6910(6) 0.4492(7) 0.0592(17) Uani 0.601(4) 1 d . U P A 2
H46 H -0.3034 0.6526 0.4755 0.071 Uiso 0.601(4) 1 calc R U P A 2
C48 C -0.334(3) 0.790(2) 0.366(2) 0.44(4) Uani 0.601(4) 1 d D U P A 2
H48A H -0.3468 0.8473 0.3658 0.655 Uiso 0.601(4) 1 calc R U P A 2
H48B H -0.4013 0.7647 0.3214 0.655 Uiso 0.601(4) 1 calc R U P A 2
H48C H -0.2615 0.7788 0.3515 0.655 Uiso 0.601(4) 1 calc R U P A 2
C43' C 0.0010(4) 0.5668(3) 0.4493(3) 0.0379(9) Uani 0.399(4) 1 d . . P A 1
H43' H -0.0378 0.5879 0.4875 0.045 Uiso 0.399(4) 1 calc R U P A 1
C44' C -0.0003(9) 0.6070(7) 0.3804(7) 0.0417(13) Uani 0.399(4) 1 d . . P A 1
H44' H 0.0355 0.5837 0.3414 0.050 Uiso 0.399(4) 1 calc R U P A 1
C45' C -0.0546(8) 0.6879(6) 0.3579(7) 0.037(2) Uani 0.399(4) 1 d . . P A 1
H45' H -0.0886 0.7126 0.3973 0.044 Uiso 0.399(4) 1 calc R U P A 1
C46' C -0.0574(12) 0.7272(8) 0.2844(9) 0.0592(17) Uani 0.399(4) 1 d . U P A 1
H46' H -0.0249 0.7012 0.2449 0.071 Uiso 0.399(4) 1 calc R U P A 1
C47' C -0.1091(12) 0.8110(8) 0.2595(9) 0.062(3) Uani 0.399(4) 1 d D . P A 1
H47C H -0.1761 0.8092 0.2041 0.074 Uiso 0.399(4) 1 calc R U P A 1
H47D H -0.1378 0.8329 0.3062 0.074 Uiso 0.399(4) 1 calc R U P A 1
C48' C -0.010(6) 0.862(4) 0.249(2) 0.44(4) Uani 0.399(4) 1 d . . P A 1
H48D H -0.0401 0.9160 0.2309 0.655 Uiso 0.399(4) 1 calc R U P A 1
H48E H 0.0187 0.8388 0.2034 0.655 Uiso 0.399(4) 1 calc R U P A 1
H48F H 0.0543 0.8646 0.3043 0.655 Uiso 0.399(4) 1 calc R U P A 1

loop_
_atom_site_aniso_label
_atom_site_aniso_U_11
_atom_site_aniso_U_22
_atom_site_aniso_U_33
_atom_site_aniso_U_23
_atom_site_aniso_U_13
_atom_site_aniso_U_12
O3 0.0443(14) 0.0303(13) 0.0329(13) 0.0062(11) 0.0156(11) 0.0062(11)
O4 0.0248(11) 0.0499(17) 0.0266(12) 0.0118(11) 0.0032(9) -0.0020(11)
O10 0.0432(14) 0.0299(12) 0.0358(14) -0.0084(11) 0.0157(11) -0.0073(11)
O7 0.0262(11) 0.0621(18) 0.0217(12) 0.0070(12) 0.0031(9) 0.0052(12)
O11 0.0264(12) 0.0553(19) 0.0290(13) -0.0155(12) 0.0049(10) -0.0031(11)
O5 0.0275(12) 0.0485(16) 0.0256(12) 0.0085(11) 0.0060(9) -0.0009(11)
O6 0.0274(12) 0.0577(18) 0.0247(12) 0.0099(12) 0.0065(9) 0.0012(11)
O13 0.0272(12) 0.070(2) 0.0275(13) -0.0120(13) 0.0089(10) -0.0033(12)
O9 0.0568(17) 0.0372(15) 0.0278(13) -0.0031(11) 0.0183(12) -0.0094(13)
O1 0.0509(17) 0.060(2) 0.0378(16) 0.0108(14) 0.0267(13) 0.0050(14)
O12 0.0280(12) 0.071(2) 0.0266(13) -0.0150(13) 0.0084(10) -0.0043(13)
O8 0.0482(16) 0.0480(17) 0.0375(15) -0.0077(13) 0.0251(13) -0.0040(13)
O2 0.0564(17) 0.0334(14) 0.0306(13) 0.0037(11) 0.0211(12) 0.0077(12)
O14 0.0244(11) 0.082(2) 0.0251(13) -0.0158(14) 0.0048(10) -0.0063(13)
O15 0.0312(14) 0.119(3) 0.0254(14) -0.0021(18) 0.0039(11) 0.0077(18)
C31 0.0250(15) 0.0286(16) 0.0279(17) -0.0067(13) 0.0058(13) 0.0000(13)
O16 0.0319(15) 0.169(5) 0.0294(15) -0.017(2) 0.0060(12) -0.008(2)
C33 0.0208(14) 0.0286(16) 0.0280(17) -0.0033(14) 0.0050(12) 0.0010(12)
C4 0.0277(16) 0.0289(16) 0.0250(16) 0.0054(13) 0.0054(13) 0.0013(13)
C27 0.0258(15) 0.0307(17) 0.0217(15) 0.0022(13) 0.0038(12) -0.0014(13)
C6 0.0201(14) 0.0314(17) 0.0293(17) 0.0061(14) 0.0052(13) 0.0016(13)
C53 0.0275(17) 0.043(2) 0.0237(16) -0.0076(15) 0.0052(13) -0.0017(14)
C13 0.0244(15) 0.0275(17) 0.0235(15) 0.0052(13) 0.0045(12) -0.0001(12)
C3 0.0301(16) 0.0368(19) 0.0298(18) 0.0012(15) 0.0106(14) 0.0037(14)
C32 0.0237(15) 0.0275(16) 0.0219(15) -0.0037(13) 0.0037(12) -0.0010(12)
C2 0.0256(16) 0.045(2) 0.0267(17) 0.0054(15) 0.0103(14) 0.0000(14)
C40 0.0264(17) 0.042(2) 0.0254(16) -0.0104(15) 0.0051(13) -0.0045(14)
C30 0.0285(16) 0.0324(17) 0.0312(18) 0.0009(14) 0.0103(14) -0.0019(14)
C7 0.0279(17) 0.0273(16) 0.0385(19) 0.0075(15) 0.0099(15) 0.0039(13)
C1 0.0262(16) 0.0353(19) 0.0316(18) 0.0110(15) 0.0067(14) 0.0024(13)
C28 0.0240(15) 0.0332(18) 0.0294(17) -0.0076(14) 0.0060(13) -0.0011(13)
C29 0.0251(16) 0.0383(19) 0.0266(17) -0.0041(14) 0.0085(13) 0.0013(14)
C39 0.0279(16) 0.0345(19) 0.0291(18) -0.0081(14) 0.0070(14) -0.0007(14)
C37 0.0303(17) 0.0261(16) 0.0381(19) -0.0078(15) 0.0127(15) -0.0035(13)
C5 0.0223(15) 0.0298(17) 0.0232(16) 0.0052(13) 0.0036(12) 0.0023(13)
C35 0.0282(16) 0.0363(19) 0.0258(17) -0.0081(14) 0.0076(14) -0.0019(14)
C14 0.0253(15) 0.0297(17) 0.0237(16) 0.0046(13) 0.0036(12) -0.0012(13)
C12 0.0244(15) 0.0277(17) 0.0285(17) 0.0051(13) 0.0046(13) -0.0018(12)
C10 0.0248(15) 0.0305(17) 0.0247(16) 0.0054(13) 0.0053(13) 0.0006(13)
C8 0.0339(19) 0.0324(19) 0.037(2) 0.0000(15) 0.0105(15) 0.0041(14)
C11 0.0383(18) 0.0312(18) 0.0303(18) 0.0048(15) 0.0121(15) -0.0006(15)
C36 0.041(2) 0.0351(19) 0.0296(18) -0.0083(15) 0.0132(15) -0.0008(16)
C34 0.0249(15) 0.0340(18) 0.0262(16) -0.0054(14) 0.0073(13) -0.0022(13)
C9 0.0250(16) 0.0304(17) 0.0259(16) 0.0047(13) 0.0066(13) 0.0019(13)
C41 0.0272(16) 0.045(2) 0.0285(18) -0.0123(16) 0.0049(14) -0.0042(15)
C38 0.0375(19) 0.0326(18) 0.038(2) -0.0004(16) 0.0103(16) -0.0042(15)
C15 0.0227(15) 0.045(2) 0.0234(16) 0.0091(14) 0.0043(13) -0.0018(14)
C23 0.0290(18) 0.046(2) 0.045(2) 0.0153(18) 0.0126(16) 0.0132(16)
C16 0.0314(18) 0.044(2) 0.0311(18) 0.0082(16) 0.0048(14) -0.0007(16)
C50 0.0302(18) 0.046(2) 0.042(2) -0.0160(18) 0.0126(16) -0.0129(16)
C26 0.0297(18) 0.047(2) 0.041(2) 0.0083(18) 0.0059(16) 0.0075(17)
C17 0.0353(19) 0.048(2) 0.045(2) 0.0135(18) 0.0075(17) -0.0028(17)
C54 0.0307(18) 0.052(3) 0.038(2) -0.0065(18) 0.0019(16) -0.0065(17)
C24 0.037(2) 0.061(3) 0.046(2) -0.008(2) 0.0032(18) 0.001(2)
C49 0.044(2) 0.042(2) 0.043(2) -0.0168(18) 0.0208(18) -0.0071(17)
C22 0.044(2) 0.050(3) 0.053(3) 0.026(2) 0.024(2) 0.0101(18)
C52 0.076(3) 0.037(2) 0.041(2) -0.0115(18) 0.022(2) -0.010(2)
C18 0.043(2) 0.057(3) 0.046(2) 0.008(2) 0.0036(19) -0.011(2)
C25 0.077(3) 0.0311(19) 0.037(2) 0.0071(17) 0.017(2) 0.007(2)
C51 0.046(2) 0.065(3) 0.053(3) 0.018(2) 0.006(2) 0.007(2)
C55 0.044(2) 0.079(4) 0.049(3) 0.018(3) 0.019(2) 0.014(2)
C56 0.047(3) 0.092(4) 0.059(3) -0.024(3) 0.020(2) -0.006(3)
C19 0.055(3) 0.071(4) 0.090(4) 0.023(3) 0.021(3) -0.018(3)
C20 0.082(4) 0.086(5) 0.135(7) 0.029(5) 0.024(4) -0.045(4)
C21 0.144(10) 0.189(15) 0.315(18) 0.019(14) -0.007(10) -0.073(10)
C42 0.0250(16) 0.054(2) 0.0255(16) -0.0127(16) 0.0056(13) -0.0026(15)
C43 0.0339(19) 0.046(2) 0.0322(19) -0.0096(17) 0.0083(15) -0.0034(16)
C44 0.035(3) 0.046(3) 0.041(3) -0.012(2) 0.008(2) 0.000(2)
C47 0.054(4) 0.083(6) 0.045(4) -0.021(4) 0.014(3) 0.017(4)
C45 0.052(4) 0.059(5) 0.050(5) -0.015(4) 0.009(4) 0.008(4)
C46 0.064(4) 0.058(4) 0.060(4) -0.006(3) 0.026(3) 0.007(3)
C48 1.01(13) 0.15(2) 0.120(18) 0.032(14) 0.14(4) 0.07(4)
C43' 0.0339(19) 0.046(2) 0.0322(19) -0.0096(17) 0.0083(15) -0.0034(16)
C44' 0.035(3) 0.046(3) 0.041(3) -0.012(2) 0.008(2) 0.000(2)
C45' 0.031(4) 0.031(4) 0.041(5) -0.010(4) 0.002(4) 0.001(3)
C46' 0.064(4) 0.058(4) 0.060(4) -0.006(3) 0.026(3) 0.007(3)
C47' 0.070(8) 0.042(6) 0.061(8) 0.002(5) 0.003(6) 0.009(6)
C48' 1.01(13) 0.15(2) 0.120(18) 0.032(14) 0.14(4) 0.07(4)

loop_
_atom_type_symbol
_atom_type_description
_atom_type_scat_dispersion_real
_atom_type_scat_dispersion_imag
_atom_type_scat_source
C C 0.0181 0.0091 'International Tables Vol C Tables 4.2.6.8 and 6.1.1.4'
H H 0.0000 0.0000 'International Tables Vol C Tables 4.2.6.8 and 6.1.1.4'
O O 0.0492 0.0322 'International Tables Vol C Tables 4.2.6.8 and 6.1.1.4'

loop_
_geom_angle_atom_site_label_1
_geom_angle_atom_site_label_2
_geom_angle_atom_site_label_3
_geom_angle
C4 O3 C11 117.0(3)
C12 O4 C15 108.8(3)
C31 O10 C36 116.7(3)
C27 O7 H7 109.5
C39 O11 C42 109.3(3)
C34 O9 C38 118.6(3)
C2 O1 H1 109.5
C29 O8 H8 109.5
C9 O2 C8 118.2(3)
C53 O14 H14 109.5
C55 O15 H15 109.5
O10 C31 C30 116.5(3)
O10 C31 C32 123.3(3)
C30 C31 C32 120.3(3)
C56 O16 H16A 109.5
C28 C33 C32 121.3(3)
C28 C33 C37 122.7(3)
C32 C33 C37 116.0(3)
O3 C4 C3 115.7(3)
O3 C4 C5 123.4(3)
C3 C4 C5 120.9(3)
O6 C27 O7 122.5(3)
O6 C27 C13 123.4(3)
O7 C27 C13 114.1(3)
C1 C6 C5 121.3(3)
C1 C6 C7 123.1(3)
C5 C6 C7 115.6(3)
O13 C53 O14 122.5(3)
O13 C53 C40 123.8(3)
O14 C53 C40 113.8(3)
C12 C13 C14 107.5(3)
C12 C13 C27 125.8(3)
C14 C13 C27 126.7(3)
C4 C3 C2 119.0(3)
C4 C3 H3 120.5
C2 C3 H3 120.5
C31 C32 C33 119.4(3)
C31 C32 C34 120.7(3)
C33 C32 C34 119.8(3)
O1 C2 C3 121.2(4)
O1 C2 C1 117.2(3)
C3 C2 C1 121.6(3)
C39 C40 C41 107.5(3)
C39 C40 C53 125.2(3)
C41 C40 C53 127.3(3)
C31 C30 C29 119.2(3)
C31 C30 H30 120.4
C29 C30 H30 120.4
C6 C7 C23 111.9(3)
C6 C7 C8 109.2(3)
C23 C7 C8 113.3(3)
C6 C7 H7A 107.4
C23 C7 H7A 107.4
C8 C7 H7A 107.4
C6 C1 C2 117.9(3)
C6 C1 C22 123.3(4)
C2 C1 C22 118.8(3)
C29 C28 C33 117.7(3)
C29 C28 C49 119.6(3)
C33 C28 C49 122.7(3)
O8 C29 C30 120.9(3)
O8 C29 C28 117.1(3)
C30 C29 C28 122.0(3)
O11 C39 C40 113.9(3)
O11 C39 C35 115.1(3)
C40 C39 C35 131.0(3)
C33 C37 C38 108.8(3)
C33 C37 C50 111.5(3)
C38 C37 C50 113.6(3)
C33 C37 H37 107.6
C38 C37 H37 107.6
C50 C37 H37 107.6
C4 C5 C6 119.1(3)
C4 C5 C9 120.4(3)
C6 C5 C9 120.5(3)
C39 C35 C34 112.3(3)
C39 C35 C36 110.3(3)
C34 C35 C36 107.1(3)
C39 C35 H35 109.0
C34 C35 H35 109.0
C36 C35 H35 109.0
O5 C14 C13 131.9(3)
O5 C14 C15 122.0(3)
C13 C14 C15 106.1(3)
O4 C12 C13 114.5(3)
O4 C12 C10 114.9(3)
C13 C12 C10 130.6(3)
C12 C10 C9 111.6(3)
C12 C10 C11 110.8(3)
C9 C10 C11 107.0(3)
C12 C10 H10 109.1
C9 C10 H10 109.1
C11 C10 H10 109.1
O2 C8 C24 109.9(3)
O2 C8 C7 112.2(3)
C24 C8 C7 112.8(3)
O2 C8 H8A 107.2
C24 C8 H8A 107.2
C7 C8 H8A 107.2
O3 C11 C25 105.2(3)
O3 C11 C10 109.3(3)
C25 C11 C10 114.6(3)
O3 C11 H11 109.2
C25 C11 H11 109.2
C10 C11 H11 109.2
O10 C36 C52 105.4(3)
O10 C36 C35 108.6(3)
C52 C36 C35 115.4(3)
O10 C36 H36 109.1
C52 C36 H36 109.1
C35 C36 H36 109.1
O9 C34 C32 114.7(3)
O9 C34 C35 109.3(3)
C32 C34 C35 108.1(3)
O9 C34 H34 108.2
C32 C34 H34 108.2
C35 C34 H34 108.2
O2 C9 C5 115.3(3)
O2 C9 C10 109.2(3)
C5 C9 C10 108.2(3)
O2 C9 H9 108.0
C5 C9 H9 108.0
C10 C9 H9 108.0
O12 C41 C40 131.9(3)
O12 C41 C42 121.8(3)
C40 C41 C42 106.3(3)
O9 C38 C51 109.0(4)
O9 C38 C37 112.9(3)
C51 C38 C37 112.6(4)
O9 C38 H38 107.4
C51 C38 H38 107.4
C37 C38 H38 107.4
O4 C15 C16 105.9(3)
O4 C15 C26 108.4(3)
C16 C15 C26 117.6(3)
O4 C15 C14 103.0(3)
C16 C15 C14 110.9(3)
C26 C15 C14 109.8(3)
C7 C23 H23A 109.5
C7 C23 H23B 109.5
H23A C23 H23B 109.5
C7 C23 H23C 109.5
H23A C23 H23C 109.5
H23B C23 H23C 109.5
C17 C16 C15 126.1(4)
C17 C16 H16 117.0
C15 C16 H16 117.0
C37 C50 H50A 109.5
C37 C50 H50B 109.5
H50A C50 H50B 109.5
C37 C50 H50C 109.5
H50A C50 H50C 109.5
H50B C50 H50C 109.5
C15 C26 H26A 109.5
C15 C26 H26B 109.5
H26A C26 H26B 109.5
C15 C26 H26C 109.5
H26A C26 H26C 109.5
H26B C26 H26C 109.5
C16 C17 C18 122.2(5)
C16 C17 H17 118.9
C18 C17 H17 118.9
C42 C54 H54A 109.5
C42 C54 H54B 109.5
H54A C54 H54B 109.5
C42 C54 H54C 109.5
H54A C54 H54C 109.5
H54B C54 H54C 109.5
C8 C24 H24A 109.5
C8 C24 H24B 109.5
H24A C24 H24B 109.5
C8 C24 H24C 109.5
H24A C24 H24C 109.5
H24B C24 H24C 109.5
C28 C49 H49A 109.5
C28 C49 H49B 109.5
H49A C49 H49B 109.5
C28 C49 H49C 109.5
H49A C49 H49C 109.5
H49B C49 H49C 109.5
C1 C22 H22A 109.5
C1 C22 H22B 109.5
H22A C22 H22B 109.5
C1 C22 H22C 109.5
H22A C22 H22C 109.5
H22B C22 H22C 109.5
C36 C52 H52A 109.5
C36 C52 H52B 109.5
H52A C52 H52B 109.5
C36 C52 H52C 109.5
H52A C52 H52C 109.5
H52B C52 H52C 109.5
C19 C18 C17 124.3(6)
C19 C18 H18 117.8
C17 C18 H18 117.8
C11 C25 H25A 109.5
C11 C25 H25B 109.5
H25A C25 H25B 109.5
C11 C25 H25C 109.5
H25A C25 H25C 109.5
H25B C25 H25C 109.5
C38 C51 H51A 109.5
C38 C51 H51B 109.5
H51A C51 H51B 109.5
C38 C51 H51C 109.5
H51A C51 H51C 109.5
H51B C51 H51C 109.5
O15 C55 H55A 109.5
O15 C55 H55B 109.5
H55A C55 H55B 109.5
O15 C55 H55C 109.5
H55A C55 H55C 109.5
H55B C55 H55C 109.5
O16 C56 H56A 109.5
O16 C56 H56B 109.5
H56A C56 H56B 109.5
O16 C56 H56C 109.5
H56A C56 H56C 109.5
H56B C56 H56C 109.5
C18 C19 C20 123.4(7)
C18 C19 H19 118.3
C20 C19 H19 118.3
C21 C20 C19 118.8(9)
C21 C20 H20A 107.6
C19 C20 H20A 107.6
C21 C20 H20B 107.6
C19 C20 H20B 107.6
H20A C20 H20B 107.1
C20 C21 H21A 109.5
C20 C21 H21B 109.5
H21A C21 H21B 109.5
C20 C21 H21C 109.5
H21A C21 H21C 109.5
H21B C21 H21C 109.5
O11 C42 C54 109.2(3)
O11 C42 C43 107.0(3)
C54 C42 C43 116.1(3)
O11 C42 C41 102.9(3)
C54 C42 C41 111.4(3)
C43 C42 C41 109.4(3)
C44 C43 C42 126.8(5)
C44 C43 H43 116.6
C42 C43 H43 116.6
C43 C44 C45 124.3(7)
C43 C44 H44 117.8
C45 C44 H44 117.8
C48 C47 C46 116.3(19)
C48 C47 H47A 108.2
C46 C47 H47A 108.2
C48 C47 H47B 108.2
C46 C47 H47B 108.2
H47A C47 H47B 107.4
C46 C45 C44 125.1(9)
C46 C45 H45 117.4
C44 C45 H45 117.4
C45 C46 C47 127.9(10)
C45 C46 H46 116.0
C47 C46 H46 116.0
C47 C48 H48A 109.5
C47 C48 H48B 109.5
H48A C48 H48B 109.5
C47 C48 H48C 109.5
H48A C48 H48C 109.5
H48B C48 H48C 109.5
C45' C44' H44' 117.7
C46' C45' C44' 123.0(10)
C46' C45' H45' 118.5
C44' C45' H45' 118.5
C45' C46' C47' 125.0(12)
C45' C46' H46' 117.5
C47' C46' H46' 117.5
C48' C47' C46' 107(3)
C48' C47' H47C 110.4
C46' C47' H47C 110.4
C48' C47' H47D 110.4
C46' C47' H47D 110.4
H47C C47' H47D 108.6
C47' C48' H48D 109.5
C47' C48' H48E 109.5
H48D C48' H48E 109.5
C47' C48' H48F 109.5
H48D C48' H48F 109.5
H48E C48' H48F 109.5

loop_
_geom_bond_atom_site_label_1
_geom_bond_atom_site_label_2
_geom_bond_distance
O3 C4 1.371(4)
O3 C11 1.429(5)
O4 C12 1.337(4)
O4 C15 1.475(4)
O10 C31 1.362(4)
O10 C36 1.432(5)
O7 C27 1.307(4)
O7 H7 0.8200
O11 C39 1.333(4)
O11 C42 1.468(4)
O5 C14 1.224(4)
O6 C27 1.220(4)
O13 C53 1.215(5)
O9 C34 1.423(5)
O9 C38 1.447(5)
O1 C2 1.364(4)
O1 H1 0.8200
O12 C41 1.226(5)
O8 C29 1.368(4)
O8 H8 0.8200
O2 C9 1.423(4)
O2 C8 1.445(5)
O14 C53 1.310(4)
O14 H14 0.8200
O15 C55 1.417(6)
O15 H15 0.8200
C31 C30 1.389(5)
C31 C32 1.392(5)
O16 C56 1.390(6)
O16 H16A 0.8200
C33 C28 1.396(5)
C33 C32 1.399(5)
C33 C37 1.510(5)
C4 C3 1.389(5)
C4 C5 1.390(5)
C27 C13 1.469(4)
C6 C1 1.394(5)
C6 C5 1.398(5)
C6 C7 1.506(5)
C53 C40 1.474(5)
C13 C12 1.365(5)
C13 C14 1.443(5)
C3 C2 1.389(5)
C3 H3 0.9300
C32 C34 1.513(5)
C2 C1 1.404(6)
C40 C39 1.373(5)
C40 C41 1.435(5)
C30 C29 1.391(5)
C30 H30 0.9300
C7 C23 1.527(5)
C7 C8 1.531(5)
C7 H7A 0.9800
C1 C22 1.504(5)
C28 C29 1.393(5)
C28 C49 1.504(5)
C39 C35 1.495(5)
C37 C38 1.533(6)
C37 C50 1.537(5)
C37 H37 0.9800
C5 C9 1.506(5)
C35 C34 1.529(5)
C35 C36 1.559(5)
C35 H35 0.9800
C14 C15 1.538(4)
C12 C10 1.496(5)
C10 C9 1.531(5)
C10 C11 1.554(5)
C10 H10 0.9800
C8 C24 1.513(6)
C8 H8A 0.9800
C11 C25 1.512(5)
C11 H11 0.9800
C36 C52 1.504(5)
C36 H36 0.9800
C34 H34 0.9800
C9 H9 0.9800
C41 C42 1.536(5)
C38 C51 1.523(6)
C38 H38 0.9800
C15 C16 1.504(6)
C15 C26 1.509(6)
C23 H23A 0.9600
C23 H23B 0.9600
C23 H23C 0.9600
C16 C17 1.328(6)
C16 H16 0.9300
C50 H50A 0.9600
C50 H50B 0.9600
C50 H50C 0.9600
C26 H26A 0.9600
C26 H26B 0.9600
C26 H26C 0.9600
C17 C18 1.461(7)
C17 H17 0.9300
C54 C42 1.504(6)
C54 H54A 0.9600
C54 H54B 0.9600
C54 H54C 0.9600
C24 H24A 0.9600
C24 H24B 0.9600
C24 H24C 0.9600
C49 H49A 0.9600
C49 H49B 0.9600
C49 H49C 0.9600
C22 H22A 0.9600
C22 H22B 0.9600
C22 H22C 0.9600
C52 H52A 0.9600
C52 H52B 0.9600
C52 H52C 0.9600
C18 C19 1.321(8)
C18 H18 0.9300
C25 H25A 0.9600
C25 H25B 0.9600
C25 H25C 0.9600
C51 H51A 0.9600
C51 H51B 0.9600
C51 H51C 0.9600
C55 H55A 0.9600
C55 H55B 0.9600
C55 H55C 0.9600
C56 H56A 0.9600
C56 H56B 0.9600
C56 H56C 0.9600
C19 C20 1.555(10)
C19 H19 0.9300
C20 C21 1.506(16)
C20 H20A 0.9700
C20 H20B 0.9700
C21 H21A 0.9600
C21 H21B 0.9600
C21 H21C 0.9600
C42 C43 1.507(6)
C43 C44 1.361(8)
C43 H43 0.9300
C44 C45 1.466(11)
C44 H44 0.9300
C47 C48 1.04(3)
C47 C46 1.401(14)
C47 H47A 0.9700
C47 H47B 0.9700
C45 C46 1.344(13)
C45 H45 0.9300
C46 H46 0.9300
C48 H48A 0.9600
C48 H48B 0.9600
C48 H48C 0.9600
C44' C45' 1.468(14)
C44' H44' 0.9300
C45' C46' 1.317(17)
C45' H45' 0.9300
C46' C47' 1.506(17)
C46' H46' 0.9300
C47' C48' 1.48(7)
C47' H47C 0.9700
C47' H47D 0.9700
C48' H48D 0.9600
C48' H48E 0.9600
C48' H48F 0.9600

loop_
_geom_hbond_atom_site_label_D
_geom_hbond_atom_site_label_H
_geom_hbond_atom_site_label_A
_geom_hbond_distance_DH
_geom_hbond_distance_HA
_geom_hbond_distance_DA
_geom_hbond_angle_DHA
_geom_hbond_site_symmetry_A
O7 H7 O15 0.82 1.75 2.557(4) 169.2 .
O1 H1 O13 0.82 1.93 2.747(5) 174.7 1_556
O8 H8 O6 0.82 1.93 2.739(4) 169.8 1_554
O14 H14 O16 0.82 1.78 2.564(4) 158.7 .
O15 H15 O12 0.82 1.95 2.708(4) 152.6 .
O15 H15 O14 0.82 2.41 2.911(4) 120.3 .
O16 H16A O7 0.82 2.43 2.916(4) 118.8 .
O16 H16A O5 0.82 1.96 2.734(4) 158.1 .

loop_
_geom_torsion_atom_site_label_1
_geom_torsion_atom_site_label_2
_geom_torsion_atom_site_label_3
_geom_torsion_atom_site_label_4
_geom_torsion
C36 O10 C31 C30 164.4(3)
C36 O10 C31 C32 -15.5(5)
C11 O3 C4 C3 166.2(3)
C11 O3 C4 C5 -13.7(5)
O6 C27 C13 C12 6.0(6)
O7 C27 C13 C12 -174.1(4)
O6 C27 C13 C14 -174.3(4)
O7 C27 C13 C14 5.6(5)
O3 C4 C3 C2 179.8(3)
C5 C4 C3 C2 -0.3(5)
O10 C31 C32 C33 -178.0(3)
C30 C31 C32 C33 2.1(5)
O10 C31 C32 C34 3.3(5)
C30 C31 C32 C34 -176.6(3)
C28 C33 C32 C31 -3.4(5)
C37 C33 C32 C31 175.5(3)
C28 C33 C32 C34 175.3(3)
C37 C33 C32 C34 -5.9(5)
C4 C3 C2 O1 178.1(3)
C4 C3 C2 C1 -1.5(6)
O13 C53 C40 C39 5.3(7)
O14 C53 C40 C39 -174.4(4)
O13 C53 C40 C41 -176.0(4)
O14 C53 C40 C41 4.3(6)
O10 C31 C30 C29 -179.4(3)
C32 C31 C30 C29 0.5(5)
C1 C6 C7 C23 -91.8(4)
C5 C6 C7 C23 89.1(4)
C1 C6 C7 C8 141.9(3)
C5 C6 C7 C8 -37.2(4)
C5 C6 C1 C2 2.7(5)
C7 C6 C1 C2 -176.4(3)
C5 C6 C1 C22 -177.9(4)
C7 C6 C1 C22 3.0(6)
O1 C2 C1 C6 -179.3(3)
C3 C2 C1 C6 0.3(5)
O1 C2 C1 C22 1.2(5)
C3 C2 C1 C22 -179.2(4)
C32 C33 C28 C29 2.0(5)
C37 C33 C28 C29 -176.7(3)
C32 C33 C28 C49 -178.3(3)
C37 C33 C28 C49 2.9(5)
C31 C30 C29 O8 178.2(3)
C31 C30 C29 C28 -1.8(5)
C33 C28 C29 O8 -179.4(3)
C49 C28 C29 O8 0.9(5)
C33 C28 C29 C30 0.6(5)
C49 C28 C29 C30 -179.1(3)
C42 O11 C39 C40 2.5(5)
C42 O11 C39 C35 -175.9(3)
C41 C40 C39 O11 -0.2(5)
C53 C40 C39 O11 178.7(4)
C41 C40 C39 C35 177.9(4)
C53 C40 C39 C35 -3.2(7)
C28 C33 C37 C38 140.5(3)
C32 C33 C37 C38 -38.4(4)
C28 C33 C37 C50 -93.5(4)
C32 C33 C37 C50 87.7(4)
O3 C4 C5 C6 -176.9(3)
C3 C4 C5 C6 3.1(5)
O3 C4 C5 C9 4.3(5)
C3 C4 C5 C9 -175.6(3)
C1 C6 C5 C4 -4.4(5)
C7 C6 C5 C4 174.8(3)
C1 C6 C5 C9 174.4(3)
C7 C6 C5 C9 -6.5(5)
O11 C39 C35 C34 -41.6(5)
C40 C39 C35 C34 140.3(4)
O11 C39 C35 C36 77.8(4)
C40 C39 C35 C36 -100.3(5)
C12 C13 C14 O5 176.9(4)
C27 C13 C14 O5 -2.8(6)
C12 C13 C14 C15 -2.4(4)
C27 C13 C14 C15 177.9(3)
C15 O4 C12 C13 0.5(4)
C15 O4 C12 C10 -178.3(3)
C14 C13 C12 O4 1.3(4)
C27 C13 C12 O4 -179.0(3)
C14 C13 C12 C10 179.8(4)
C27 C13 C12 C10 -0.5(6)
O4 C12 C10 C9 -42.5(4)
C13 C12 C10 C9 138.9(4)
O4 C12 C10 C11 76.6(4)
C13 C12 C10 C11 -101.9(4)
C9 O2 C8 C24 91.0(4)
C9 O2 C8 C7 -35.2(4)
C6 C7 C8 O2 58.8(4)
C23 C7 C8 O2 -66.7(4)
C6 C7 C8 C24 -65.9(4)
C23 C7 C8 C24 168.7(4)
C4 O3 C11 C25 167.8(3)
C4 O3 C11 C10 44.3(4)
C12 C10 C11 O3 172.2(3)
C9 C10 C11 O3 -65.9(4)
C12 C10 C11 C25 54.4(4)
C9 C10 C11 C25 176.3(3)
C31 O10 C36 C52 171.1(3)
C31 O10 C36 C35 46.8(4)
C39 C35 C36 O10 170.4(3)
C34 C35 C36 O10 -67.0(4)
C39 C35 C36 C52 52.4(5)
C34 C35 C36 C52 174.9(4)
C38 O9 C34 C32 -14.8(5)
C38 O9 C34 C35 -136.3(3)
C31 C32 C34 O9 -146.4(3)
C33 C32 C34 O9 35.0(4)
C31 C32 C34 C35 -24.2(4)
C33 C32 C34 C35 157.1(3)
C39 C35 C34 O9 -59.8(4)
C36 C35 C34 O9 179.0(3)
C39 C35 C34 C32 174.8(3)
C36 C35 C34 C32 53.5(4)
C8 O2 C9 C5 -9.0(4)
C8 O2 C9 C10 -131.0(3)
C4 C5 C9 O2 -149.1(3)
C6 C5 C9 O2 32.1(4)
C4 C5 C9 C10 -26.6(4)
C6 C5 C9 C10 154.6(3)
C12 C10 C9 O2 -57.5(4)
C11 C10 C9 O2 -178.8(3)
C12 C10 C9 C5 176.3(3)
C11 C10 C9 C5 55.0(4)
C39 C40 C41 O12 177.2(5)
C53 C40 C41 O12 -1.7(8)
C39 C40 C41 C42 -2.0(5)
C53 C40 C41 C42 179.1(4)
C34 O9 C38 C51 95.6(4)
C34 O9 C38 C37 -30.3(5)
C33 C37 C38 O9 57.3(4)
C50 C37 C38 O9 -67.5(4)
C33 C37 C38 C51 -66.7(4)
C50 C37 C38 C51 168.5(4)
C12 O4 C15 C16 114.6(3)
C12 O4 C15 C26 -118.3(3)
C12 O4 C15 C14 -1.9(4)
O5 C14 C15 O4 -176.8(3)
C13 C14 C15 O4 2.6(4)
O5 C14 C15 C16 70.3(5)
C13 C14 C15 C16 -110.3(3)
O5 C14 C15 C26 -61.4(5)
C13 C14 C15 C26 118.0(3)
O4 C15 C16 C17 132.3(4)
C26 C15 C16 C17 10.9(6)
C14 C15 C16 C17 -116.7(4)
C15 C16 C17 C18 178.9(4)
C16 C17 C18 C19 -178.0(5)
C17 C18 C19 C20 -178.2(6)
C18 C19 C20 C21 114.8(12)
C39 O11 C42 C54 -121.9(3)
C39 O11 C42 C43 111.7(3)
C39 O11 C42 C41 -3.5(4)
O12 C41 C42 O11 -176.0(4)
C40 C41 C42 O11 3.3(4)
O12 C41 C42 C54 -59.2(5)
C40 C41 C42 C54 120.1(4)
O12 C41 C42 C43 70.5(5)
C40 C41 C42 C43 -110.1(4)
O11 C42 C43 C44 134.7(5)
C54 C42 C43 C44 12.6(6)
C41 C42 C43 C44 -114.5(5)
C42 C43 C44 C45 -179.1(5)
C43 C44 C45 C46 -177.2(8)
C44 C45 C46 C47 -179.9(8)
C48 C47 C46 C45 45(3)
C44' C45' C46' C47' -178.4(11)
C45' C46' C47' C48' 122(2)
